data_4003963
loop_
_publ_author_name
'Vasileiadou, Eugenia S.'
'Hadar, Ido'
'Kepenekian, Mika\"el'
'Even, Jacky'
'Tu, Qing'
'Malliakas, Christos D.'
'Friedrich, Daniel'
'Spanopoulos, Ioannis'
'Hoffman, Justin M.'
'Dravid, Vinayak P.'
'Kanatzidis, Mercouri G.'

_publ_section_title
;
 Shedding Light on the Stability and Structure--Property Relationships of
 Two-Dimensional Hybrid Lead Bromide Perovskites
;
_journal_name_full 'Chemistry of Materials'
_journal_paper_doi 10.1021/acs.chemmater.1c01129
_journal_year 2021
_chemical_formula_moiety '0.5(Br14 Pb4), 2(C6 H16 N), 0.5(C2 N2), 2(H)'
_chemical_formula_sum 'C13 H34 Br7 N3 Pb2'
_chemical_formula_weight 1206.18
_chemical_name_common 'Hexylammonium Methylammonium Lead Bromide'
_space_group_crystal_system monoclinic
_space_group_IT_number 15
_space_group_name_Hall '-C 2yc'
_space_group_name_H-M_alt 'C 1 2/c 1'
_atom_sites_solution_hydrogens mixed
_audit_creation_date 2021-03-16
_audit_creation_method
;
Olex2 1.2
(compiled 2018.05.29 svn.r3508 for OlexSys, GUI svn.r5506)
;
_cell_angle_alpha 90
_cell_angle_beta 90.05
_cell_angle_gamma 90
_cell_formula_units_Z 4
_cell_length_a 48.559
_cell_length_b 8.328
_cell_length_c 8.325
_cell_measurement_reflns_used 3073
_cell_measurement_temperature 322.99(14)
_cell_measurement_theta_max 28.8570
_cell_measurement_theta_min 2.5060
_cell_volume 3366.623
_computing_cell_refinement 'CrysAlisPro 1.171.40.25a (Rigaku OD, 2018)'
_computing_data_collection 'CrysAlisPro 1.171.40.25a (Rigaku OD, 2018)'
_computing_data_reduction 'CrysAlisPro 1.171.40.25a (Rigaku OD, 2018)'
_computing_molecular_graphics 'Olex2 (Dolomanov et al., 2009)'
_computing_publication_material 'Olex2 (Dolomanov et al., 2009)'
_computing_structure_refinement 'ShelXL (Sheldrick, 2015)'
_diffrn_ambient_environment air
_diffrn_ambient_temperature 322.99(14)
_diffrn_detector 'CCD plate'
_diffrn_detector_area_resol_mean 10.0000
_diffrn_detector_type HyPix
_diffrn_measured_fraction_theta_full 0.971
_diffrn_measured_fraction_theta_max 0.971
_diffrn_measurement_details
;
List of Runs (angles in degrees, time in seconds):

  # Type    Start    End  Width  t~exp~   \w     \q     \k     \f   Frames
--------------------------------------------------------------------------
  1  \w     -9.00  76.00   0.50   50.00    --    4.87  57.00 -30.00  170
  2  \w     -4.00  54.00   0.50   50.00    --    4.87  57.00  90.00  116
  3  \w    -17.00  25.00   0.50   50.00    --    4.87 -99.00   0.00   84
;
_diffrn_measurement_device 'four-circle diffractometer'
_diffrn_measurement_device_type 'XtaLAB Synergy, Single source at offset/far, HyPix'
_diffrn_measurement_method '\w scans'
_diffrn_orient_matrix_type 'CrysAlisPro convention (1999,Acta A55,543-557)'
_diffrn_orient_matrix_UB_11 0.0108893000
_diffrn_orient_matrix_UB_12 -0.0520980000
_diffrn_orient_matrix_UB_13 0.0226085000
_diffrn_orient_matrix_UB_21 -0.0093354000
_diffrn_orient_matrix_UB_22 -0.0654711000
_diffrn_orient_matrix_UB_23 0.0019500000
_diffrn_orient_matrix_UB_31 0.0027630000
_diffrn_orient_matrix_UB_32 -0.0159042000
_diffrn_orient_matrix_UB_33 -0.0821277000
_diffrn_radiation_monochromator mirror
_diffrn_radiation_probe x-ray
_diffrn_radiation_type MoK\a
_diffrn_radiation_wavelength 0.71073
_diffrn_reflns_av_R_equivalents 0.0884
_diffrn_reflns_av_unetI/netI 0.0433
_diffrn_reflns_Laue_measured_fraction_full 0.971
_diffrn_reflns_Laue_measured_fraction_max 0.971
_diffrn_reflns_number 2945
_diffrn_reflns_point_group_measured_fraction_full 0.971
_diffrn_reflns_point_group_measured_fraction_max 0.971
_diffrn_reflns_theta_full 25.240
_diffrn_reflns_theta_max 25.240
_diffrn_reflns_theta_min 2.481
_diffrn_source 'micro-focus sealed X-ray tube'
_diffrn_source_type 'PhotonJet (Mo) X-ray Source'
_exptl_absorpt_coefficient_mu 18.301
_exptl_absorpt_correction_T_max 0.01383
_exptl_absorpt_correction_T_min 0.00206
_exptl_absorpt_correction_type numerical
_exptl_absorpt_process_details
;
CrysAlisPro 1.171.40.25a (Rigaku Oxford Diffraction, 2018)
Spherical absorption correction
 using equivalent radius and absorption coefficient.
Empirical absorption correction using spherical harmonics,
 implemented in SCALE3 ABSPACK scaling algorithm.
;
_exptl_crystal_colour 'light yellow'
_exptl_crystal_density_diffrn 2.380
_exptl_crystal_description 'light yellow plate'
_exptl_crystal_F_000 2168
_exptl_crystal_size_max 0.155
_exptl_crystal_size_mid 0.144
_exptl_crystal_size_min 0.056
_refine_diff_density_max 2.296
_refine_diff_density_min -0.870
_refine_diff_density_rms 0.357
_refine_ls_extinction_method none
_refine_ls_goodness_of_fit_ref 1.053
_refine_ls_hydrogen_treatment mixed
_refine_ls_matrix_type full
_refine_ls_number_parameters 78
_refine_ls_number_reflns 2945
_refine_ls_number_restraints 18
_refine_ls_restrained_S_all 1.059
_refine_ls_R_factor_all 0.1130
_refine_ls_R_factor_gt 0.0884
_refine_ls_shift/su_max 0.1594
_refine_ls_shift/su_mean 0.0043
_refine_ls_structure_factor_coef Fsqd
_refine_ls_weighting_details 'w=1/[\s^2^(Fo^2^)+(0.1721P)^2^+24.6685P] where P=(Fo^2^+2Fc^2^)/3'
_refine_ls_weighting_scheme calc
_refine_ls_wR_factor_gt 0.2669
_refine_ls_wR_factor_ref 0.2932
_reflns_Friedel_coverage 0.000
_reflns_number_gt 1739
_reflns_number_total 2945
_reflns_threshold_expression 'I > 2\s(I)'
_cod_data_source_file cm1c01129_si_002.cif
_cod_data_source_block esv_2_129a_ht
_cod_original_cell_volume 3366.5
_cod_database_code 4003963
_shelx_shelxl_version_number 2017/1
_chemical_oxdiff_formula 'C13 H38 N3 Pb2 Br7'
_shelx_space_group_comment
;
The symmetry employed for this shelxl refinement is uniquely defined
by the following loop, which should always be used as a source of
symmetry information in preference to the above space-group names.
They are only intended as comments.
;
_reflns_odcompleteness_completeness 95.00
_reflns_odcompleteness_iscentric 1
_reflns_odcompleteness_theta 26.32
_olex2_refinement_description
;
1. Fixed Uiso
 At 1.2 times of:
  All C(H,H) groups, All N(H,H,H) groups
 At 1.5 times of:
  All C(H,H,H) groups
2. Restrained distances
 N2-C2 = C2-C3
 1.5 with sigma of 0.02
 C2-C3 = C3-C4
 1.5 with sigma of 0.02
 C3-C4 = C4-C5
 1.5 with sigma of 0.02
 C4-C5 = C5-C6
 1.5 with sigma of 0.02
 C5-C6 = C6-C7
 1.5 with sigma of 0.02
 C3-C7
 2 with sigma of 0.02
 C7-C3
 2.2 with sigma of 0.02
 C8-NA
 1.5 with sigma of 0.02
 N2-C3
 2.45 with sigma of 0.04
 C2-C4
 2.45 with sigma of 0.04
 C3-C5
 2.45 with sigma of 0.04
 C4-C6
 2.45 with sigma of 0.04
 C5-C7
 2.45 with sigma of 0.04
3. Uiso/Uaniso restraints and constraints
Uiso(N2) = Uiso(C2) = Uiso(C3) = Uiso(C5) = Uiso(C4) = Uiso(C7) = Uiso(C6)
4. Others
 Fixed Sof: C8(0.5) H8(0.5) NA(0.5) HA(0.5)
5.a Secondary CH2 refined with riding coordinates:
 C3(H3A,H3B), C4(H4A,H4B), C5(H5A,H5B), C6(H6A,H6B), C2(H2D,H2E)
5.b Idealised Me refined as rotating group:
 N2(H2A,H2B,H2C), C7(H3C,H7A,H7B)
;
_olex2_submission_special_instructions 'No special instructions were received'
_oxdiff_exptl_absorpt_empirical_details
;
Empirical correction (ABSPACK) includes:
- Absorption correction using spherical harmonics
- Frame scaling
;
_oxdiff_exptl_absorpt_empirical_full_max 3.292
_oxdiff_exptl_absorpt_empirical_full_min 0.599

loop_
_space_group_symop_operation_xyz
'x, y, z'
'-x, y, -z+1/2'
'x+1/2, y+1/2, z'
'-x+1/2, y+1/2, -z+1/2'
'-x, -y, -z'
'x, -y, z-1/2'
'-x+1/2, -y+1/2, -z'
'x+1/2, -y+1/2, z-1/2'

loop_
_atom_site_label
_atom_site_type_symbol
_atom_site_fract_x
_atom_site_fract_y
_atom_site_fract_z
_atom_site_U_iso_or_equiv
_atom_site_adp_type
_atom_site_occupancy
_atom_site_site_symmetry_order
_atom_site_calc_flag
_atom_site_refinement_flags_posn
_atom_site_refinement_flags_adp
_atom_site_refinement_flags_occupancy
_atom_site_disorder_assembly
_atom_site_disorder_group
Pb1 Pb 0.06328(2) 0.24990(6) 0.24995(7) 0.0953(5) Uani 1 1 d . . . . .
Br1 Br 0.000000 0.2498(4) 0.250000 0.1372(15) Uani 1 2 d S T P . .
Br2 Br 0.06243(8) -0.0299(4) 0.0316(4) 0.1768(15) Uani 1 1 d . . . . .
Br3 Br 0.06243(8) 0.5291(4) 0.4723(4) 0.1817(15) Uani 1 1 d . . . . .
Br4 Br 0.12223(10) 0.2483(4) 0.2504(10) 0.215(2) Uani 1 1 d . . . . .
C3 C 0.3345(13) 0.228(7) 0.205(8) 0.43(2) Uiso 1 1 d D . . . .
H3A H 0.336772 0.200861 0.092446 0.516 Uiso 1 1 calc R U . . .
H3B H 0.330505 0.341455 0.212316 0.516 Uiso 1 1 calc R U . . .
N2 N 0.3844(13) 0.282(6) 0.218(9) 0.43(2) Uiso 1 1 d D . . . .
H2A H 0.377904 0.358731 0.154388 0.516 Uiso 1 1 calc R U . . .
H2B H 0.394491 0.213591 0.160392 0.516 Uiso 1 1 calc R U . . .
H2C H 0.394723 0.324885 0.294861 0.516 Uiso 1 1 calc R U . . .
C4 C 0.3107(13) 0.134(6) 0.273(10) 0.43(2) Uiso 1 1 d D . . . .
H4A H 0.313541 0.019655 0.256123 0.516 Uiso 1 1 calc R U . . .
H4B H 0.293711 0.164579 0.219347 0.516 Uiso 1 1 calc R U . . .
C5 C 0.3088(15) 0.170(5) 0.450(9) 0.43(2) Uiso 1 1 d D . . . .
H5A H 0.324300 0.123057 0.506730 0.516 Uiso 1 1 calc R U . . .
H5B H 0.291906 0.127296 0.494316 0.516 Uiso 1 1 calc R U . . .
C6 C 0.3094(14) 0.350(5) 0.463(10) 0.43(2) Uiso 1 1 d D . . . .
H6A H 0.325255 0.384364 0.525325 0.516 Uiso 1 1 calc R U . . .
H6B H 0.292878 0.388324 0.516624 0.516 Uiso 1 1 calc R U . . .
C7 C 0.3109(14) 0.418(5) 0.295(10) 0.43(2) Uiso 1 1 d D . . . .
H3C H 0.302595 0.344096 0.221131 0.645 Uiso 1 1 calc R U . . .
H7A H 0.329861 0.434347 0.266169 0.645 Uiso 1 1 calc R U . . .
H7B H 0.301322 0.518703 0.291085 0.645 Uiso 1 1 calc R U . . .
C2 C 0.3609(13) 0.193(9) 0.292(9) 0.43(2) Uiso 1 1 d D . . . .
H2D H 0.359050 0.225227 0.403878 0.516 Uiso 1 1 calc R U . . .
H2E H 0.364562 0.078862 0.289499 0.516 Uiso 1 1 calc R U . . .
C8 C -0.001(2) 0.342(5) -0.176(9) 0.23(4) Uiso 0.5 1 d D . P . .
H8 H -0.021330 0.360446 -0.165287 0.273 Uiso 0.5 1 calc R U P . .
H H 0.8413(15) -3.991(8) -3.964(8) 0.016(18) Uiso 1 1 d . . . . .
NA N 0.000(3) 0.163(5) -0.164(12) 0.35(6) Uiso 0.5 1 d D . P . .
HA H 0.019802 0.143986 -0.139858 0.419 Uiso 0.5 1 calc R U P . .

loop_
_atom_site_aniso_label
_atom_site_aniso_U_11
_atom_site_aniso_U_22
_atom_site_aniso_U_33
_atom_site_aniso_U_23
_atom_site_aniso_U_13
_atom_site_aniso_U_12
Pb1 0.1577(9) 0.0636(6) 0.0647(6) -0.0002(2) -0.0006(4) -0.0001(3)
Br1 0.150(3) 0.127(4) 0.134(4) 0.000 -0.001(3) 0.000
Br2 0.280(4) 0.130(2) 0.1203(18) -0.0653(16) -0.032(2) 0.035(2)
Br3 0.261(4) 0.137(2) 0.147(2) -0.0812(19) 0.038(2) -0.038(2)
Br4 0.139(3) 0.249(6) 0.257(6) 0.001(3) 0.001(3) 0.003(2)

loop_
_atom_type_symbol
_atom_type_description
_atom_type_scat_dispersion_real
_atom_type_scat_dispersion_imag
_atom_type_scat_source
C C 0.0033 0.0016 'International Tables Vol C Tables 4.2.6.8 and 6.1.1.4'
H H 0.0000 0.0000 'International Tables Vol C Tables 4.2.6.8 and 6.1.1.4'
Br Br -0.2901 2.4595 'International Tables Vol C Tables 4.2.6.8 and 6.1.1.4'
N N 0.0061 0.0033 'International Tables Vol C Tables 4.2.6.8 and 6.1.1.4'
Pb Pb -3.3944 10.1111 'International Tables Vol C Tables 4.2.6.8 and 6.1.1.4'

loop_
_geom_angle_atom_site_label_1
_geom_angle_atom_site_label_2
_geom_angle_atom_site_label_3
_geom_angle
_geom_angle_site_symmetry_1
_geom_angle_site_symmetry_3
_geom_angle_publ_flag
Br2 Pb1 Br1 89.15(8) 6_556 . ?
Br2 Pb1 Br1 89.22(9) . . ?
Br2 Pb1 Br2 89.940(17) . 6_556 ?
Br2 Pb1 Br3 178.32(10) . . ?
Br3 Pb1 Br1 89.19(9) . . ?
Br3 Pb1 Br1 89.26(8) 6_565 . ?
Br3 Pb1 Br2 90.56(9) 6_565 . ?
Br3 Pb1 Br2 89.48(9) . 6_556 ?
Br3 Pb1 Br2 178.33(10) 6_565 6_556 ?
Br3 Pb1 Br3 89.981(17) 6_565 . ?
Br4 Pb1 Br1 179.70(10) . . ?
Br4 Pb1 Br2 90.61(13) . . ?
Br4 Pb1 Br2 90.60(16) . 6_556 ?
Br4 Pb1 Br3 90.98(15) . 6_565 ?
Br4 Pb1 Br3 90.98(14) . . ?
Pb1 Br1 Pb1 179.97(11) 2 . ?
Pb1 Br2 Pb1 165.88(16) . 6 ?
Pb1 Br3 Pb1 166.95(18) 6_566 . ?
C2 C3 C4 112(3) . . ?
C3 C4 C5 108(2) . . ?
C4 C5 C6 106(2) . . ?
C5 C6 C7 108(2) . . ?
N2 C2 C3 111(3) . . ?
C8 C8 NA 93(4) 2_554 . ?
C8 C8 NA 48(3) 2_554 2_554 ?
NA C8 NA 45(6) . 2_554 ?
C8 NA C8 38(4) . 2_554 ?
NA NA C8 48(3) 2_554 2_554 ?
NA NA C8 86(4) 2_554 . ?

loop_
_geom_bond_atom_site_label_1
_geom_bond_atom_site_label_2
_geom_bond_distance
_geom_bond_site_symmetry_2
_geom_bond_publ_flag
Pb1 Br1 3.0726(8) . ?
Pb1 Br2 2.956(2) . ?
Pb1 Br2 2.976(2) 6_556 ?
Pb1 Br3 2.955(2) 6_565 ?
Pb1 Br3 2.973(2) . ?
Pb1 Br4 2.863(5) . ?
C3 C4 1.508(15) . ?
C3 C2 1.498(15) . ?
N2 C2 1.49(2) . ?
C4 C5 1.507(14) . ?
C5 C6 1.507(14) . ?
C6 C7 1.511(19) . ?
C8 C8 1.23(15) 2_554 ?
C8 NA 1.50(2) . ?
C8 NA 2.00(10) 2_554 ?
NA NA 1.4(2) 2_554 ?
